data_1505778
loop_
_publ_author_name
'Chen, Hsuan-Ying'
'Tang, Hui-Yi'
'Lin, Chu-Chieh'

_publ_section_title
;
 Ring-Opening Polymerization of Lactides Initiated by Zinc Alkoxides
 Derived from NNO-Tridentate Ligands
;
_journal_coden_ASTM MAMOBX
_journal_issue 11
_journal_name_full Macromolecules
_journal_page_first 3745
_journal_page_last 3752
_journal_paper_doi 10.1021/ma060471r
_journal_volume 39
_journal_year 2006
_chemical_formula_sum 'C19 H23 Cl3 N2 O2 Zn'
_chemical_formula_weight 483.11
_space_group_IT_number 14
_symmetry_space_group_name_Hall '-P 2ybc'
_symmetry_space_group_name_H-M 'P 1 21/c 1'
_atom_sites_solution_hydrogens geom
_atom_sites_solution_primary direct
_atom_sites_solution_secondary difmap
_audit_creation_method SHELXL-97
_cell_angle_alpha 90.00
_cell_angle_beta 97.8690(10)
_cell_angle_gamma 90.00
_cell_formula_units_Z 4
_cell_length_a 11.9948(7)
_cell_length_b 15.5672(9)
_cell_length_c 11.7767(7)
_cell_measurement_reflns_used 6605
_cell_measurement_temperature 293(2)
_cell_measurement_theta_max 25.983
_cell_measurement_theta_min 2.271
_cell_volume 2178.3(2)
_computing_structure_refinement 'SHELXL-97 (Sheldrick, 1997)'
_computing_structure_solution 'SHELXS-97 (Sheldrick, 1990)'
_diffrn_ambient_temperature 293(2)
_diffrn_measured_fraction_theta_full 0.997
_diffrn_measured_fraction_theta_max 0.997
_diffrn_radiation_monochromator graphite
_diffrn_radiation_source 'fine-focus sealed tube'
_diffrn_radiation_type MoK\a
_diffrn_radiation_wavelength 0.71073
_diffrn_reflns_av_R_equivalents 0.0197
_diffrn_reflns_av_sigmaI/netI 0.0178
_diffrn_reflns_limit_h_max 13
_diffrn_reflns_limit_h_min -14
_diffrn_reflns_limit_k_max 13
_diffrn_reflns_limit_k_min -19
_diffrn_reflns_limit_l_max 14
_diffrn_reflns_limit_l_min -14
_diffrn_reflns_number 12155
_diffrn_reflns_theta_full 26.05
_diffrn_reflns_theta_max 26.05
_diffrn_reflns_theta_min 1.71
_exptl_absorpt_coefficient_mu 1.511
_exptl_absorpt_correction_T_max 1.0000
_exptl_absorpt_correction_T_min 0.7508
_exptl_absorpt_correction_type SADABS
_exptl_crystal_colour yellow
_exptl_crystal_density_diffrn 1.473
_exptl_crystal_density_method 'not measured'
_exptl_crystal_description parallelpiped
_exptl_crystal_F_000 992
_exptl_crystal_size_max 0.43
_exptl_crystal_size_mid 0.40
_exptl_crystal_size_min 0.39
_refine_diff_density_max 0.520
_refine_diff_density_min -0.544
_refine_diff_density_rms 0.051
_refine_ls_extinction_method none
_refine_ls_goodness_of_fit_ref 1.003
_refine_ls_hydrogen_treatment mixed
_refine_ls_matrix_type full
_refine_ls_number_parameters 244
_refine_ls_number_reflns 4300
_refine_ls_number_restraints 0
_refine_ls_restrained_S_all 1.003
_refine_ls_R_factor_all 0.0423
_refine_ls_R_factor_gt 0.0328
_refine_ls_shift/su_max 0.001
_refine_ls_shift/su_mean 0.000
_refine_ls_structure_factor_coef Fsqd
_refine_ls_weighting_details 'calc w=1/[\s^2^(Fo^2^)+(0.1000P)^2^+0.0000P] where P=(Fo^2^+2Fc^2^)/3'
_refine_ls_weighting_scheme calc
_refine_ls_wR_factor_gt 0.1186
_refine_ls_wR_factor_ref 0.1292
_reflns_number_gt 3441
_reflns_number_total 4300
_reflns_threshold_expression >2sigma(I)
_cod_data_source_file ma060471rsi20060302_085819.cif
_cod_data_source_block 2a
_cod_depositor_comments
;
 Updated bibliographic information.

 Antanas Vaitkus,
 2019-10-09
;
_cod_database_code 1505778

loop_
_symmetry_equiv_pos_as_xyz
'x, y, z'
'-x, y+1/2, -z+1/2'
'-x, -y, -z'
'x, -y-1/2, z-1/2'

loop_
_atom_site_label
_atom_site_type_symbol
_atom_site_fract_x
_atom_site_fract_y
_atom_site_fract_z
_atom_site_U_iso_or_equiv
_atom_site_adp_type
_atom_site_occupancy
_atom_site_symmetry_multiplicity
_atom_site_calc_flag
_atom_site_refinement_flags
Zn Zn 0.11628(2) -0.001612(13) 0.97074(2) 0.04039(14) Uani 1 1 d .
Cl1 Cl -0.55807(9) 0.23506(8) 1.10897(13) 0.1243(4) Uani 1 1 d .
Cl2 Cl -0.69820(11) 0.21124(7) 0.89229(9) 0.1151(4) Uani 1 1 d .
Cl3 Cl -0.76642(8) 0.32691(5) 1.05793(9) 0.0898(3) Uani 1 1 d .
O1 O 0.20152(13) 0.05945(10) 1.10801(14) 0.0531(4) Uani 1 1 d .
O2 O -0.01379(12) 0.08117(9) 0.96317(14) 0.0426(3) Uani 1 1 d .
N1 N 0.0849(2) -0.02256(16) 0.77356(18) 0.0558(5) Uani 1 1 d .
N2 N 0.27038(16) -0.04797(12) 0.93845(16) 0.0484(5) Uani 1 1 d .
C1 C 0.0256(3) 0.0503(3) 0.7137(3) 0.0873(11) Uani 1 1 d .
H1A H 0.0142 0.0394 0.6327 0.131 Uiso 1 1 calc R
H1B H 0.0698 0.1015 0.7290 0.131 Uiso 1 1 calc R
H1C H -0.0460 0.0578 0.7403 0.131 Uiso 1 1 calc R
C2 C 0.0188(3) -0.1009(2) 0.7433(3) 0.0775(9) Uani 1 1 d .
H2A H 0.0074 -0.1078 0.6616 0.116 Uiso 1 1 calc R
H2B H -0.0528 -0.0962 0.7706 0.116 Uiso 1 1 calc R
H2C H 0.0586 -0.1497 0.7781 0.116 Uiso 1 1 calc R
C3 C 0.1982(3) -0.0302(2) 0.7405(2) 0.0626(7) Uani 1 1 d .
H3A H 0.2316 0.0264 0.7380 0.075 Uiso 1 1 calc R
H3B H 0.1933 -0.0553 0.6646 0.075 Uiso 1 1 calc R
C4 C 0.2710(2) -0.08531(17) 0.8246(2) 0.0583(6) Uani 1 1 d .
H4A H 0.2419 -0.1435 0.8228 0.070 Uiso 1 1 calc R
H4B H 0.3471 -0.0870 0.8057 0.070 Uiso 1 1 calc R
C5 C 0.3595(2) -0.05343(15) 1.0111(2) 0.0520(6) Uani 1 1 d .
H5A H 0.4213 -0.0803 0.9867 0.062 Uiso 1 1 calc R
C6 C 0.3736(2) -0.02189(17) 1.1275(2) 0.0495(5) Uani 1 1 d .
C7 C 0.4709(2) -0.0453(2) 1.1990(3) 0.0665(7) Uani 1 1 d .
H7A H 0.5231 -0.0801 1.1697 0.080 Uiso 1 1 calc R
C8 C 0.4928(3) -0.0192(2) 1.3103(3) 0.0765(9) Uani 1 1 d .
H8A H 0.5589 -0.0353 1.3559 0.092 Uiso 1 1 calc R
C9 C 0.4139(3) 0.0321(2) 1.3541(3) 0.0741(8) Uani 1 1 d .
H9A H 0.4263 0.0495 1.4303 0.089 Uiso 1 1 calc R
C10 C 0.3175(2) 0.05713(18) 1.2850(2) 0.0625(7) Uani 1 1 d .
H10A H 0.2667 0.0923 1.3158 0.075 Uiso 1 1 calc R
C11 C 0.29279(19) 0.03174(15) 1.1698(2) 0.0466(5) Uani 1 1 d .
C12 C -0.00213(19) 0.17107(16) 0.9734(2) 0.0506(5) Uani 1 1 d .
H12A H 0.0401 0.1919 0.9144 0.061 Uiso 1 1 calc R
H12B H 0.0407 0.1846 1.0472 0.061 Uiso 1 1 calc R
C13 C -0.1137(2) 0.21713(14) 0.9628(2) 0.0467(5) Uani 1 1 d .
C14 C -0.1331(3) 0.27978(18) 1.0413(3) 0.0677(7) Uani 1 1 d .
H14A H -0.0767 0.2931 1.1011 0.081 Uiso 1 1 calc R
C15 C -0.2342(3) 0.3225(2) 1.0325(3) 0.0892(11) Uani 1 1 d .
H15A H -0.2462 0.3638 1.0866 0.107 Uiso 1 1 calc R
C16 C -0.3166(3) 0.3043(2) 0.9445(4) 0.0963(13) Uani 1 1 d .
H16A H -0.3848 0.3334 0.9385 0.116 Uiso 1 1 calc R
C17 C -0.2993(3) 0.2425(2) 0.8635(3) 0.0821(10) Uani 1 1 d .
H17A H -0.3555 0.2302 0.8032 0.098 Uiso 1 1 calc R
C18 C -0.1975(2) 0.19954(16) 0.8740(2) 0.0586(6) Uani 1 1 d .
H18A H -0.1856 0.1581 0.8202 0.070 Uiso 1 1 calc R
C19 C -0.6962(3) 0.23102(19) 1.0381(3) 0.0701(8) Uani 1 1 d .
H19A H -0.7357 0.1841 1.0711 0.084 Uiso 1 1 calc R

loop_
_atom_site_aniso_label
_atom_site_aniso_U_11
_atom_site_aniso_U_22
_atom_site_aniso_U_33
_atom_site_aniso_U_23
_atom_site_aniso_U_13
_atom_site_aniso_U_12
Zn 0.0399(2) 0.0371(2) 0.0452(2) -0.00221(9) 0.00948(13) 0.00243(9)
Cl1 0.0738(6) 0.1180(9) 0.1776(12) -0.0105(8) 0.0054(7) -0.0046(6)
Cl2 0.1570(11) 0.0966(7) 0.1018(7) -0.0180(5) 0.0537(7) 0.0104(6)
Cl3 0.0940(6) 0.0622(5) 0.1197(7) -0.0177(5) 0.0374(5) 0.0028(4)
O1 0.0484(9) 0.0472(9) 0.0614(10) -0.0138(7) -0.0011(8) 0.0082(7)
O2 0.0449(8) 0.0328(8) 0.0513(8) 0.0006(7) 0.0115(6) 0.0027(6)
N1 0.0630(14) 0.0601(12) 0.0457(11) -0.0010(10) 0.0123(10) 0.0132(11)
N2 0.0489(11) 0.0463(11) 0.0526(11) -0.0044(8) 0.0163(9) 0.0016(8)
C1 0.107(3) 0.100(3) 0.0545(16) 0.0171(17) 0.0126(17) 0.042(2)
C2 0.073(2) 0.092(2) 0.0677(18) -0.0153(16) 0.0100(15) -0.0038(17)
C3 0.0731(18) 0.0672(16) 0.0522(14) -0.0054(13) 0.0251(13) 0.0013(15)
C4 0.0589(15) 0.0625(15) 0.0567(14) -0.0105(12) 0.0192(12) 0.0055(12)
C5 0.0436(12) 0.0496(14) 0.0657(15) 0.0021(11) 0.0174(11) 0.0058(10)
C6 0.0434(13) 0.0472(12) 0.0586(14) 0.0031(11) 0.0095(11) -0.0022(10)
C7 0.0519(15) 0.0746(19) 0.0727(18) 0.0051(14) 0.0079(13) 0.0124(13)
C8 0.0583(18) 0.094(2) 0.072(2) 0.0106(17) -0.0064(15) 0.0080(16)
C9 0.0687(19) 0.091(2) 0.0593(17) 0.0003(16) -0.0020(14) -0.0031(17)
C10 0.0555(15) 0.0676(18) 0.0631(15) -0.0135(13) 0.0039(12) 0.0027(12)
C11 0.0452(12) 0.0402(11) 0.0539(13) 0.0003(10) 0.0049(10) -0.0023(10)
C12 0.0462(13) 0.0373(12) 0.0687(14) -0.0026(11) 0.0094(11) -0.0013(9)
C13 0.0493(12) 0.0337(11) 0.0581(13) 0.0075(9) 0.0114(11) 0.0011(9)
C14 0.088(2) 0.0469(15) 0.0683(17) -0.0013(12) 0.0120(15) 0.0156(13)
C15 0.106(3) 0.072(2) 0.096(2) 0.0126(18) 0.038(2) 0.044(2)
C16 0.078(2) 0.074(2) 0.147(4) 0.055(2) 0.051(2) 0.0374(18)
C17 0.0613(18) 0.071(2) 0.109(3) 0.0407(19) -0.0054(17) -0.0009(15)
C18 0.0642(16) 0.0453(14) 0.0651(16) 0.0104(11) 0.0039(13) 0.0013(11)
C19 0.0715(18) 0.0544(16) 0.088(2) -0.0019(14) 0.0242(16) -0.0070(13)

loop_
_atom_type_symbol
_atom_type_description
_atom_type_scat_dispersion_real
_atom_type_scat_dispersion_imag
_atom_type_scat_source
C C 0.0033 0.0016 'International Tables Vol C Tables 4.2.6.8 and 6.1.1.4'
H H 0.0000 0.0000 'International Tables Vol C Tables 4.2.6.8 and 6.1.1.4'
N N 0.0061 0.0033 'International Tables Vol C Tables 4.2.6.8 and 6.1.1.4'
O O 0.0106 0.0060 'International Tables Vol C Tables 4.2.6.8 and 6.1.1.4'
Cl Cl 0.1484 0.1585 'International Tables Vol C Tables 4.2.6.8 and 6.1.1.4'
Zn Zn 0.2839 1.4301 'International Tables Vol C Tables 4.2.6.8 and 6.1.1.4'

loop_
_geom_angle_atom_site_label_1
_geom_angle_atom_site_label_2
_geom_angle_atom_site_label_3
_geom_angle
_geom_angle_site_symmetry_1
_geom_angle_site_symmetry_3
O2 Zn O2 84.19(6) 3_557 .
O2 Zn O1 104.63(7) 3_557 .
O2 Zn O1 92.19(7) . .
O2 Zn N2 118.25(7) 3_557 .
O2 Zn N2 157.06(7) . .
O1 Zn N2 86.81(7) . .
O2 Zn N1 106.31(8) 3_557 .
O2 Zn N1 91.54(7) . .
O1 Zn N1 149.06(8) . .
N2 Zn N1 78.11(8) . .
O2 Zn Zn 42.59(4) 3_557 3_557
O2 Zn Zn 41.60(4) . 3_557
O1 Zn Zn 101.22(5) . 3_557
N2 Zn Zn 160.43(6) . 3_557
N1 Zn Zn 101.87(6) . 3_557
C11 O1 Zn 125.72(14) . .
C12 O2 Zn 130.35(14) . 3_557
C12 O2 Zn 124.31(13) . .
Zn O2 Zn 95.81(6) 3_557 .
C1 N1 C3 109.9(3) . .
C1 N1 C2 108.4(3) . .
C3 N1 C2 110.9(2) . .
C1 N1 Zn 111.90(18) . .
C3 N1 Zn 104.27(16) . .
C2 N1 Zn 111.49(18) . .
C5 N2 C4 118.6(2) . .
C5 N2 Zn 125.98(16) . .
C4 N2 Zn 115.10(16) . .
N1 C3 C4 110.4(2) . .
N2 C4 C3 107.6(2) . .
N2 C5 C6 126.2(2) . .
C7 C6 C11 119.9(2) . .
C7 C6 C5 117.7(2) . .
C11 C6 C5 122.4(2) . .
C8 C7 C6 122.6(3) . .
C7 C8 C9 118.5(3) . .
C10 C9 C8 120.2(3) . .
C9 C10 C11 122.7(3) . .
O1 C11 C10 119.8(2) . .
O1 C11 C6 124.1(2) . .
C10 C11 C6 116.1(2) . .
O2 C12 C13 112.85(18) . .
C18 C13 C14 118.4(2) . .
C18 C13 C12 121.1(2) . .
C14 C13 C12 120.5(2) . .
C15 C14 C13 121.2(3) . .
C16 C15 C14 119.9(3) . .
C15 C16 C17 120.4(3) . .
C18 C17 C16 119.1(3) . .
C13 C18 C17 121.1(3) . .
Cl2 C19 Cl3 109.94(18) . .
Cl2 C19 Cl1 111.15(18) . .
Cl3 C19 Cl1 110.38(17) . .

loop_
_geom_bond_atom_site_label_1
_geom_bond_atom_site_label_2
_geom_bond_distance
_geom_bond_site_symmetry_2
Zn O2 1.9781(15) 3_557
Zn O2 2.0160(14) .
Zn O1 2.0273(16) .
Zn N2 2.0674(19) .
Zn N1 2.324(2) .
Zn Zn 2.9639(5) 3_557
Cl1 C19 1.751(3) .
Cl2 C19 1.742(3) .
Cl3 C19 1.746(3) .
O1 C11 1.302(3) .
O2 C12 1.410(3) .
O2 Zn 1.9781(15) 3_557
N1 C1 1.467(4) .
N1 C3 1.470(4) .
N1 C2 1.471(4) .
N2 C5 1.278(3) .
N2 C4 1.462(3) .
C3 C4 1.497(4) .
C5 C6 1.444(4) .
C6 C7 1.391(4) .
C6 C11 1.420(4) .
C7 C8 1.363(5) .
C8 C9 1.390(5) .
C9 C10 1.376(4) .
C10 C11 1.405(4) .
C12 C13 1.508(3) .
C13 C18 1.375(4) .
C13 C14 1.385(4) .
C14 C15 1.375(4) .
C15 C16 1.361(6) .
C16 C17 1.390(6) .
C17 C18 1.383(4) .
